data_7229496
loop_
_publ_author_name
'Zhao, Jin'an'
'Zhi, Shuangcheng'
'Yu, Huaibin'
'Mao, Ruina'
'Hu, Jiyong'
'Song, Wei'
'Zhang, Junshuai'

_publ_section_title
;
 Mitochondrial and nuclear DNA dual damage induced by
 2-(2&#x2032;-quinolyl)benzimidazole copper complexes with potential
 anticancer activity
;
_journal_issue 81
_journal_name_full 'RSC Advances'
_journal_page_first 51162
_journal_paper_doi 10.1039/C7RA09102H
_journal_volume 7
_journal_year 2017
_chemical_formula_moiety 'C32 H22 Cl4 Cu2 N6'
_chemical_formula_sum 'C32 H22 Cl4 Cu2 N6'
_chemical_formula_weight 759.44
_chemical_name_systematic
;
 ? 
;
_space_group_crystal_system monoclinic
_space_group_IT_number 14
_space_group_name_Hall '-P 2ybc'
_space_group_name_H-M_alt 'P 1 21/c 1'
_symmetry_space_group_name_Hall '-P 2ybc'
_symmetry_space_group_name_H-M 'P 1 21/c 1'
_atom_sites_solution_hydrogens geom
_atom_sites_solution_primary iterative
_atom_sites_solution_secondary difmap
_audit_creation_date 2016-11-09
_audit_creation_method
;
Olex2 1.2-beta
(compiled 2016.11.07 svn.r3352 for OlexSys, GUI svn.r5261)
;
_audit_update_record
;
2017-01-13 deposited with the CCDC.
2017-10-20 downloaded from the CCDC.
;
_cell_angle_alpha 90.00
_cell_angle_beta 112.712(3)
_cell_angle_gamma 90.00
_cell_formula_units_Z 2
_cell_length_a 11.2017(3)
_cell_length_b 17.1297(4)
_cell_length_c 9.4880(2)
_cell_measurement_reflns_used 4072
_cell_measurement_temperature 293
_cell_measurement_theta_max 74.9240
_cell_measurement_theta_min 4.9920
_cell_volume 1679.40(8)
_computing_cell_refinement
;
CrysAlisPro, Agilent Technologies,
Version 1.171.36.28 (release 01-02-2013 CrysAlis171 .NET)
(compiled Feb  1 2013,16:14:44)
;
_computing_data_collection
;
CrysAlisPro, Agilent Technologies,
Version 1.171.36.28 (release 01-02-2013 CrysAlis171 .NET)
(compiled Feb  1 2013,16:14:44)
;
_computing_data_reduction
;
CrysAlisPro, Agilent Technologies,
Version 1.171.36.28 (release 01-02-2013 CrysAlis171 .NET)
(compiled Feb  1 2013,16:14:44)
;
_computing_molecular_graphics 'Olex2 (Dolomanov et al., 2009)'
_computing_publication_material 'Olex2 (Dolomanov et al., 2009)'
_computing_structure_refinement 'XL (Sheldrick, 2008)'
_computing_structure_solution 'olex2.solve (Bourhis et al., 2015)'
_diffrn_ambient_temperature 293
_diffrn_detector_area_resol_mean 10.5281
_diffrn_measured_fraction_theta_full 0.979
_diffrn_measured_fraction_theta_max 0.979
_diffrn_measurement_device_type 'SuperNova, Dual, Cu at zero, Atlas'
_diffrn_measurement_method '\w scans'
_diffrn_radiation_monochromator graphite
_diffrn_radiation_type CuK\a
_diffrn_radiation_wavelength 1.54184
_diffrn_reflns_av_R_equivalents 0.0330
_diffrn_reflns_av_unetI/netI 0.0325
_diffrn_reflns_limit_h_max 11
_diffrn_reflns_limit_h_min -13
_diffrn_reflns_limit_k_max 21
_diffrn_reflns_limit_k_min -21
_diffrn_reflns_limit_l_max 11
_diffrn_reflns_limit_l_min -8
_diffrn_reflns_number 7107
_diffrn_reflns_theta_full 76.47
_diffrn_reflns_theta_max 76.47
_diffrn_reflns_theta_min 5.00
_diffrn_source 'SuperNova (Cu) X-ray Source'
_exptl_absorpt_coefficient_mu 4.743
_exptl_absorpt_correction_T_max 1.00000
_exptl_absorpt_correction_T_min 0.00019
_exptl_absorpt_correction_type multi-scan
_exptl_absorpt_process_details
;
CrysAlisPro, Agilent Technologies,
Version 1.171.36.28 (release 01-02-2013 CrysAlis171 .NET)
(compiled Feb  1 2013,16:14:44)
Empirical absorption correction using spherical harmonics,
 implemented in SCALE3 ABSPACK scaling algorithm.
;
_exptl_crystal_colour 'dull brownish brown'
_exptl_crystal_colour_lustre dull
_exptl_crystal_colour_modifier brownish
_exptl_crystal_colour_primary brown
_exptl_crystal_density_diffrn 1.502
_exptl_crystal_density_method 'not measured'
_exptl_crystal_description block
_exptl_crystal_F_000 764
_exptl_crystal_size_max 0.2
_exptl_crystal_size_mid 0.1
_exptl_crystal_size_min 0.1
_refine_diff_density_max 0.546
_refine_diff_density_min -0.536
_refine_diff_density_rms 0.074
_refine_ls_extinction_coef Fsqd
_refine_ls_extinction_method none
_refine_ls_goodness_of_fit_ref 1.103
_refine_ls_hydrogen_treatment constr
_refine_ls_matrix_type full
_refine_ls_number_parameters 199
_refine_ls_number_reflns 3452
_refine_ls_number_restraints 0
_refine_ls_restrained_S_all 1.103
_refine_ls_R_factor_all 0.0476
_refine_ls_R_factor_gt 0.0432
_refine_ls_shift/su_max 0.001
_refine_ls_shift/su_mean 0.000
_refine_ls_structure_factor_coef Fsqd
_refine_ls_weighting_details 'calc w=1/[\s^2^(Fo^2^)+(0.0809P)^2^+0.1709P] where P=(Fo^2^+2Fc^2^)/3'
_refine_ls_weighting_scheme calc
_refine_ls_wR_factor_gt 0.1218
_refine_ls_wR_factor_ref 0.1266
_reflns_number_gt 3020
_reflns_number_total 3452
_reflns_threshold_expression >2sigma(I)
_cod_data_source_file c7ra09102h2.cif
_cod_data_source_block 20160908q
_cod_original_cell_volume 1679.41(7)
_cod_database_code 7229496
_olex2_refinement_description
;
1. Fixed Uiso
 At 1.2 times of:
  All C(H) groups, All N(H) groups
2.a Aromatic/amide H refined with riding coordinates:
 N3(H3), C2(H2), C15(H15), C12(H12), C3(H3A), C8(H8), C14(H14), C7(H7),
 C13(H13), C4(H4), C5(H5)
;
_olex2_submission_special_instructions 'No special instructions were received'

loop_
_space_group_symop_id
_space_group_symop_operation_xyz
1 'x, y, z'
2 '-x, y+1/2, -z+1/2'
3 '-x, -y, -z'
4 'x, -y-1/2, z-1/2'

loop_
_atom_site_label
_atom_site_type_symbol
_atom_site_fract_x
_atom_site_fract_y
_atom_site_fract_z
_atom_site_U_iso_or_equiv
_atom_site_adp_type
_atom_site_occupancy
_atom_site_calc_flag
_atom_site_refinement_flags_posn
Cu1 Cu 0.93008(3) 0.424648(19) 0.06705(4) 0.04589(15) Uani 1 d .
Cl1 Cl 1.14503(6) 0.46288(3) 0.06038(6) 0.04982(17) Uani 1 d .
Cl2 Cl 0.85641(8) 0.45112(4) 0.25972(7) 0.0614(2) Uani 1 d .
N2 N 0.8333(2) 0.35110(12) -0.1104(2) 0.0490(4) Uani 1 d .
N1 N 1.01449(19) 0.32304(12) 0.1626(2) 0.0458(4) Uani 1 d .
C10 C 0.8676(2) 0.27810(15) -0.0730(3) 0.0501(5) Uani 1 d .
N3 N 0.8046(2) 0.22750(14) -0.1871(3) 0.0600(6) Uani 1 d .
H3 H 0.8144 0.1777 -0.1852 0.072 Uiso 1 calc R
C9 C 0.9670(3) 0.26016(14) 0.0770(3) 0.0506(5) Uani 1 d .
C2 C 1.1670(3) 0.38129(17) 0.3932(3) 0.0553(6) Uani 1 d .
H2 H 1.1343 0.4307 0.3590 0.066 Uiso 1 calc R
C1 C 1.1130(2) 0.31510(15) 0.3028(3) 0.0489(5) Uani 1 d .
C16 C 0.7400(2) 0.34980(17) -0.2590(3) 0.0535(6) Uani 1 d .
C15 C 0.6735(3) 0.4101(2) -0.3552(4) 0.0672(8) Uani 1 d .
H15 H 0.6858 0.4618 -0.3231 0.081 Uiso 1 calc R
C12 C 0.6343(3) 0.2521(2) -0.4547(4) 0.0780(10) Uani 1 d .
H12 H 0.6210 0.2005 -0.4878 0.094 Uiso 1 calc R
C3 C 1.2684(3) 0.3724(2) 0.5323(3) 0.0681(7) Uani 1 d .
H3A H 1.3054 0.4162 0.5910 0.082 Uiso 1 calc R
C8 C 1.0095(3) 0.18399(16) 0.1272(4) 0.0618(7) Uani 1 d .
H8 H 0.9723 0.1411 0.0657 0.074 Uiso 1 calc R
C11 C 0.7211(3) 0.27164(18) -0.3078(3) 0.0595(7) Uani 1 d .
C6 C 1.1608(3) 0.23881(17) 0.3583(3) 0.0599(7) Uani 1 d .
C14 C 0.5887(3) 0.3904(3) -0.4998(4) 0.0823(10) Uani 1 d .
H14 H 0.5430 0.4295 -0.5671 0.099 Uiso 1 calc R
C7 C 1.1056(4) 0.17413(17) 0.2668(4) 0.0691(8) Uani 1 d .
H7 H 1.1348 0.1242 0.3016 0.083 Uiso 1 calc R
C13 C 0.5702(3) 0.3119(3) -0.5472(4) 0.0866(12) Uani 1 d .
H13 H 0.5120 0.3005 -0.6456 0.104 Uiso 1 calc R
C4 C 1.3160(3) 0.2980(2) 0.5857(4) 0.0777(9) Uani 1 d .
H4 H 1.3844 0.2931 0.6799 0.093 Uiso 1 calc R
C5 C 1.2653(3) 0.2335(2) 0.5043(4) 0.0743(9) Uani 1 d .
H5 H 1.2986 0.1848 0.5432 0.089 Uiso 1 calc R

loop_
_atom_site_aniso_label
_atom_site_aniso_U_11
_atom_site_aniso_U_22
_atom_site_aniso_U_33
_atom_site_aniso_U_23
_atom_site_aniso_U_13
_atom_site_aniso_U_12
Cu1 0.0593(2) 0.0353(2) 0.0426(2) 0.00141(12) 0.01923(17) 0.00094(13)
Cl1 0.0573(3) 0.0413(3) 0.0503(3) 0.0064(2) 0.0201(2) 0.0024(2)
Cl2 0.0878(5) 0.0503(3) 0.0576(4) 0.0097(3) 0.0410(3) 0.0157(3)
N2 0.0571(10) 0.0421(10) 0.0483(10) -0.0062(8) 0.0210(8) -0.0056(8)
N1 0.0564(10) 0.0382(9) 0.0488(10) 0.0041(7) 0.0268(8) 0.0015(8)
C10 0.0592(13) 0.0427(12) 0.0582(13) -0.0111(10) 0.0335(11) -0.0082(10)
N3 0.0687(13) 0.0477(11) 0.0771(15) -0.0236(11) 0.0431(12) -0.0146(10)
C9 0.0640(13) 0.0386(11) 0.0631(14) 0.0009(10) 0.0398(11) -0.0012(10)
C2 0.0611(13) 0.0532(14) 0.0507(13) 0.0101(11) 0.0207(11) 0.0036(11)
C1 0.0573(12) 0.0472(12) 0.0507(12) 0.0112(10) 0.0300(10) 0.0049(10)
C16 0.0521(12) 0.0579(14) 0.0529(13) -0.0150(11) 0.0228(10) -0.0096(11)
C15 0.0656(16) 0.0720(18) 0.0542(15) -0.0081(13) 0.0122(12) -0.0022(14)
C12 0.0721(18) 0.088(2) 0.082(2) -0.046(2) 0.0380(17) -0.0290(18)
C3 0.0652(15) 0.078(2) 0.0560(14) 0.0110(14) 0.0179(12) -0.0001(15)
C8 0.0867(18) 0.0390(12) 0.0787(18) 0.0044(12) 0.0528(16) 0.0030(12)
C11 0.0579(13) 0.0634(16) 0.0667(16) -0.0226(13) 0.0346(12) -0.0130(12)
C6 0.0757(16) 0.0513(14) 0.0695(16) 0.0205(12) 0.0465(14) 0.0153(13)
C14 0.0676(17) 0.103(3) 0.0628(18) -0.0100(18) 0.0105(15) -0.0038(18)
C7 0.098(2) 0.0452(13) 0.086(2) 0.0182(13) 0.0595(18) 0.0202(14)
C13 0.0677(18) 0.116(3) 0.0652(18) -0.037(2) 0.0138(15) -0.014(2)
C4 0.0704(17) 0.094(3) 0.0655(17) 0.0281(18) 0.0230(14) 0.0190(18)
C5 0.0828(19) 0.074(2) 0.0751(19) 0.0313(17) 0.0404(16) 0.0302(17)

loop_
_atom_type_symbol
_atom_type_description
_atom_type_scat_dispersion_real
_atom_type_scat_dispersion_imag
_atom_type_scat_source
C C 0.0181 0.0091 'International Tables Vol C Tables 4.2.6.8 and 6.1.1.4'
H H 0.0000 0.0000 'International Tables Vol C Tables 4.2.6.8 and 6.1.1.4'
Cl Cl 0.3639 0.7018 'International Tables Vol C Tables 4.2.6.8 and 6.1.1.4'
Cu Cu -1.9646 0.5888 'International Tables Vol C Tables 4.2.6.8 and 6.1.1.4'
N N 0.0311 0.0180 'International Tables Vol C Tables 4.2.6.8 and 6.1.1.4'

loop_
_geom_angle_atom_site_label_1
_geom_angle_atom_site_label_2
_geom_angle_atom_site_label_3
_geom_angle
_geom_angle_site_symmetry_1
_geom_angle_site_symmetry_3
Cl1 Cu1 Cl1 85.81(2) 3_765 .
Cl1 Cu1 Cl2 94.75(3) 3_765 .
Cl2 Cu1 Cl1 127.05(3) . .
N2 Cu1 Cl1 96.62(6) . 3_765
N2 Cu1 Cl1 110.32(6) . .
N2 Cu1 Cl2 122.10(7) . .
N1 Cu1 Cl1 87.08(6) . .
N1 Cu1 Cl1 171.30(6) . 3_765
N1 Cu1 Cl2 93.54(6) . .
N1 Cu1 N2 81.16(8) . .
Cu1 Cl1 Cu1 94.19(2) 3_765 .
C10 N2 Cu1 110.91(17) . .
C10 N2 C16 106.5(2) . .
C16 N2 Cu1 142.57(18) . .
C9 N1 Cu1 114.56(17) . .
C9 N1 C1 119.7(2) . .
C1 N1 Cu1 125.73(17) . .
N2 C10 N3 112.7(2) . .
N2 C10 C9 119.7(2) . .
N3 C10 C9 127.6(2) . .
C10 N3 C11 106.7(2) . .
N1 C9 C10 113.5(2) . .
N1 C9 C8 122.7(3) . .
C8 C9 C10 123.7(3) . .
C3 C2 C1 119.7(3) . .
N1 C1 C2 120.5(2) . .
N1 C1 C6 119.7(3) . .
C2 C1 C6 119.9(2) . .
N2 C16 C11 107.9(3) . .
C15 C16 N2 131.0(3) . .
C15 C16 C11 121.1(3) . .
C14 C15 C16 117.6(3) . .
C13 C12 C11 117.0(3) . .
C2 C3 C4 120.4(3) . .
C7 C8 C9 118.9(3) . .
N3 C11 C16 106.2(2) . .
N3 C11 C12 132.8(3) . .
C12 C11 C16 121.0(3) . .
C7 C6 C1 118.8(3) . .
C7 C6 C5 123.6(3) . .
C5 C6 C1 117.6(3) . .
C15 C14 C13 120.8(4) . .
C8 C7 C6 120.2(3) . .
C12 C13 C14 122.5(3) . .
C5 C4 C3 121.6(3) . .
C4 C5 C6 120.8(3) . .

loop_
_geom_bond_atom_site_label_1
_geom_bond_atom_site_label_2
_geom_bond_distance
_geom_bond_site_symmetry_2
Cu1 Cl1 2.5195(7) .
Cu1 Cl1 2.2574(6) 3_765
Cu1 Cl2 2.3223(7) .
Cu1 N2 2.046(2) .
Cu1 N1 2.021(2) .
Cl1 Cu1 2.2574(6) 3_765
N2 C10 1.316(3) .
N2 C16 1.394(3) .
N1 C9 1.330(3) .
N1 C1 1.368(3) .
C10 N3 1.353(3) .
C10 C9 1.462(4) .
N3 C11 1.390(4) .
C9 C8 1.407(4) .
C2 C1 1.409(4) .
C2 C3 1.377(4) .
C1 C6 1.433(3) .
C16 C15 1.389(5) .
C16 C11 1.406(4) .
C15 C14 1.375(4) .
C12 C11 1.398(4) .
C12 C13 1.359(6) .
C3 C4 1.399(5) .
C8 C7 1.357(5) .
C6 C7 1.396(5) .
C6 C5 1.430(5) .
C14 C13 1.408(6) .
C4 C5 1.341(6) .
